data_7014331
loop_
_publ_author_name
'Milanov, Andrian P.'
'Seidel, R\"udiger W'
'Barreca, Davide'
'Gasparotto, Alberto'
'Winter, Manuela'
'Feydt, J\"urgen'
'Irsen, Stephan'
'Becker, Hans-Werner'
'Devi, Anjana'

_publ_section_title
;
 Malonate complexes of dysprosium: synthesis, characterization and
 application for LI-MOCVD of dysprosium containing thin films.
;
_journal_issue 1
_journal_name_full 'Dalton transactions (Cambridge, England : 2003)'
_journal_page_first 62
_journal_page_last 78
_journal_paper_doi 10.1039/c0dt00455c
_journal_volume 40
_journal_year 2011
_chemical_formula_sum 'C54 H114 Dy2 O24 Si12'
_chemical_formula_weight 1809.53
_chemical_name_systematic
;
?
;
_space_group_IT_number 14
_symmetry_cell_setting monoclinic
_symmetry_space_group_name_Hall '-P 2yn'
_symmetry_space_group_name_H-M 'P 1 21/n 1'
_atom_sites_solution_hydrogens geom
_atom_sites_solution_primary direct
_atom_sites_solution_secondary difmap
_audit_creation_method SHELXL-97
_cell_angle_alpha 90.00
_cell_angle_beta 96.932(4)
_cell_angle_gamma 90.00
_cell_formula_units_Z 2
_cell_length_a 12.4612(6)
_cell_length_b 17.0739(8)
_cell_length_c 21.1623(12)
_cell_measurement_reflns_used 11444
_cell_measurement_temperature 113(2)
_cell_measurement_theta_max 36.961
_cell_measurement_theta_min 2.565
_cell_volume 4469.6(4)
_computing_cell_refinement 'CrysAlis RED 1.171.13, Oxford Diffraction'
_computing_data_collection 'CrysAlis CCD 1.171.13, Oxford Diffraction'
_computing_data_reduction 'CrysAlis RED 1.171.13, Oxford Diffraction'
_computing_molecular_graphics SHELXL-97
_computing_publication_material SHELXL-97
_computing_structure_refinement 'SHELXL-97 (Sheldrick, 1997)'
_computing_structure_solution 'SHELXS-97 (Sheldrick, 1990)'
_diffrn_ambient_temperature 113(2)
_diffrn_measured_fraction_theta_full 0.997
_diffrn_measured_fraction_theta_max 0.997
_diffrn_measurement_device_type 'Sapphire2-CCD, Oxford Diffraction'
_diffrn_measurement_method '560 images at 1.0 deg. in \w and 15 sec.'
_diffrn_radiation_monochromator graphite
_diffrn_radiation_source 'Enhance (Mo) X-ray Source'
_diffrn_radiation_type MoK\a
_diffrn_radiation_wavelength 0.71073
_diffrn_reflns_av_R_equivalents 0.0624
_diffrn_reflns_av_sigmaI/netI 0.0812
_diffrn_reflns_limit_h_max 14
_diffrn_reflns_limit_h_min -14
_diffrn_reflns_limit_k_max 17
_diffrn_reflns_limit_k_min -20
_diffrn_reflns_limit_l_max 25
_diffrn_reflns_limit_l_min -25
_diffrn_reflns_number 36031
_diffrn_reflns_theta_full 25.00
_diffrn_reflns_theta_max 25.00
_diffrn_reflns_theta_min 3.07
_exptl_absorpt_coefficient_mu 1.879
_exptl_absorpt_correction_T_max 0.700
_exptl_absorpt_correction_T_min 0.640
_exptl_absorpt_correction_type empirical
_exptl_absorpt_process_details sadabs
_exptl_crystal_colour colourless
_exptl_crystal_density_diffrn 1.345
_exptl_crystal_density_method 'not measured'
_exptl_crystal_description prism
_exptl_crystal_F_000 1860
_exptl_crystal_size_max 0.26
_exptl_crystal_size_mid 0.20
_exptl_crystal_size_min 0.19
_refine_diff_density_max 1.728
_refine_diff_density_min -0.702
_refine_diff_density_rms 0.093
_refine_ls_extinction_method none
_refine_ls_goodness_of_fit_ref 0.854
_refine_ls_hydrogen_treatment constr
_refine_ls_matrix_type full
_refine_ls_number_parameters 415
_refine_ls_number_reflns 7847
_refine_ls_number_restraints 0
_refine_ls_restrained_S_all 0.854
_refine_ls_R_factor_all 0.0627
_refine_ls_R_factor_gt 0.0294
_refine_ls_shift/su_max 0.002
_refine_ls_shift/su_mean 0.000
_refine_ls_structure_factor_coef Fsqd
_refine_ls_weighting_details 'calc w=1/[\s^2^(Fo^2^)+(0.0256P)^2^+0.0000P] where P=(Fo^2^+2Fc^2^)/3'
_refine_ls_weighting_scheme calc
_refine_ls_wR_factor_gt 0.0544
_refine_ls_wR_factor_ref 0.0581
_reflns_number_gt 5018
_reflns_number_total 7847
_reflns_threshold_expression >2sigma(I)
_cod_data_source_file C0DT00455C.TXT
_cod_data_source_block cvd157a
_cod_original_sg_symbol_H-M P2(1)/n
_cod_database_code 7014331

loop_
_symmetry_equiv_pos_as_xyz
'x, y, z'
'-x+1/2, y+1/2, -z+1/2'
'-x, -y, -z'
'x-1/2, -y-1/2, z-1/2'

loop_
_atom_site_label
_atom_site_type_symbol
_atom_site_fract_x
_atom_site_fract_y
_atom_site_fract_z
_atom_site_U_iso_or_equiv
_atom_site_adp_type
_atom_site_occupancy
_atom_site_symmetry_multiplicity
_atom_site_calc_flag
_atom_site_refinement_flags
_atom_site_disorder_assembly
_atom_site_disorder_group
Dy1 Dy 0.939167(14) 0.605512(11) 0.019064(9) 0.01889(6) Uani 1 1 d . . .
Si4 Si 1.32711(8) 0.49838(7) -0.10953(5) 0.0234(3) Uani 1 1 d . . .
Si2 Si 1.26498(9) 0.80048(7) 0.07012(5) 0.0288(3) Uani 1 1 d . . .
Si5 Si 0.72544(9) 0.53222(7) -0.18707(5) 0.0258(3) Uani 1 1 d . . .
C9 C 0.7472(3) 0.7363(2) -0.00794(19) 0.0248(10) Uani 1 1 d . . .
C4 C 1.0593(3) 0.6853(2) -0.09771(18) 0.0230(9) Uani 1 1 d . . .
C40 C 1.3686(3) 0.3950(2) -0.09772(19) 0.0323(10) Uani 1 1 d . . .
H40A H 1.3923 0.3857 -0.0525 0.048 Uiso 1 1 calc R . .
H40B H 1.4282 0.3837 -0.1226 0.048 Uiso 1 1 calc R . .
H40C H 1.3072 0.3608 -0.1119 0.048 Uiso 1 1 calc R . .
C3 C 1.1131(3) 0.7083(2) 0.1174(2) 0.0239(10) Uani 1 1 d . . .
C41 C 1.4333(3) 0.5670(2) -0.0741(2) 0.0313(10) Uani 1 1 d . . .
H41A H 1.4085 0.6210 -0.0816 0.047 Uiso 1 1 calc R . .
H41B H 1.4996 0.5586 -0.0938 0.047 Uiso 1 1 calc R . .
H41C H 1.4478 0.5574 -0.0282 0.047 Uiso 1 1 calc R . .
C8 C 0.7005(3) 0.7028(2) -0.06528(18) 0.0231(9) Uani 1 1 d . . .
H8A H 0.6446 0.7307 -0.0902 0.028 Uiso 1 1 calc R . .
C1 C 0.9775(3) 0.6415(2) 0.17292(19) 0.0257(10) Uani 1 1 d . . .
C30 C 1.0415(3) 0.8716(3) -0.2192(2) 0.0460(13) Uani 1 1 d . . .
H30A H 1.0657 0.8389 -0.2529 0.069 Uiso 1 1 calc R . .
H30B H 1.1043 0.8962 -0.1946 0.069 Uiso 1 1 calc R . .
H30C H 0.9925 0.9123 -0.2384 0.069 Uiso 1 1 calc R . .
C42 C 1.2812(3) 0.5186(2) -0.19474(18) 0.0328(11) Uani 1 1 d . . .
H42A H 1.2601 0.5738 -0.1999 0.049 Uiso 1 1 calc R . .
H42B H 1.2191 0.4852 -0.2092 0.049 Uiso 1 1 calc R . .
H42C H 1.3402 0.5076 -0.2201 0.049 Uiso 1 1 calc R . .
C7 C 0.7321(3) 0.6311(2) -0.08717(18) 0.0251(10) Uani 1 1 d . . .
C32 C 0.8562(3) 0.7565(3) -0.2124(2) 0.0380(12) Uani 1 1 d . . .
H32A H 0.8839 0.7258 -0.2460 0.057 Uiso 1 1 calc R . .
H32B H 0.8025 0.7942 -0.2315 0.057 Uiso 1 1 calc R . .
H32C H 0.8223 0.7213 -0.1840 0.057 Uiso 1 1 calc R . .
C2 C 1.0641(3) 0.6934(2) 0.17263(17) 0.0220(9) Uani 1 1 d . . .
H2A H 1.0907 0.7196 0.2110 0.026 Uiso 1 1 calc R . .
C22 C 1.3561(3) 0.8714(3) 0.1169(2) 0.0432(13) Uani 1 1 d . . .
H22A H 1.3127 0.9103 0.1365 0.065 Uiso 1 1 calc R . .
H22B H 1.4013 0.8978 0.0886 0.065 Uiso 1 1 calc R . .
H22C H 1.4024 0.8434 0.1502 0.065 Uiso 1 1 calc R . .
C51 C 0.6882(3) 0.4415(2) -0.1476(2) 0.0338(11) Uani 1 1 d . . .
H51A H 0.7343 0.4354 -0.1070 0.051 Uiso 1 1 calc R . .
H51B H 0.6981 0.3965 -0.1750 0.051 Uiso 1 1 calc R . .
H51C H 0.6123 0.4445 -0.1397 0.051 Uiso 1 1 calc R . .
C52 C 0.8725(3) 0.5351(2) -0.19482(19) 0.0329(11) Uani 1 1 d . . .
H52A H 0.8896 0.5837 -0.2161 0.049 Uiso 1 1 calc R . .
H52B H 0.8916 0.4901 -0.2200 0.049 Uiso 1 1 calc R . .
H52C H 0.9139 0.5329 -0.1524 0.049 Uiso 1 1 calc R . .
C10 C 0.9631(4) 0.7742(3) 0.3005(2) 0.0456(13) Uani 1 1 d . . .
H10A H 1.0254 0.7914 0.2799 0.068 Uiso 1 1 calc R . .
H10B H 0.9703 0.7936 0.3444 0.068 Uiso 1 1 calc R . .
H10C H 0.8965 0.7948 0.2770 0.068 Uiso 1 1 calc R . .
C70 C 0.8891(4) 0.8873(3) 0.0789(2) 0.0577(14) Uani 1 1 d . . .
H70A H 0.9314 0.8401 0.0910 0.087 Uiso 1 1 calc R . .
H70B H 0.9047 0.9273 0.1119 0.087 Uiso 1 1 calc R . .
H70C H 0.9085 0.9073 0.0384 0.087 Uiso 1 1 calc R . .
C20 C 1.1692(3) 0.8521(3) 0.0112(2) 0.0442(12) Uani 1 1 d . . .
H20A H 1.1285 0.8907 0.0330 0.066 Uiso 1 1 calc R . .
H20B H 1.1190 0.8142 -0.0110 0.066 Uiso 1 1 calc R . .
H20C H 1.2092 0.8788 -0.0196 0.066 Uiso 1 1 calc R . .
C21 C 1.3446(3) 0.7257(2) 0.0329(2) 0.0392(12) Uani 1 1 d . . .
H21A H 1.2954 0.6890 0.0084 0.059 Uiso 1 1 calc R . .
H21B H 1.3904 0.6971 0.0661 0.059 Uiso 1 1 calc R . .
H21C H 1.3902 0.7514 0.0044 0.059 Uiso 1 1 calc R . .
Si1 Si 0.95788(9) 0.66588(7) 0.30099(5) 0.0315(3) Uani 1 1 d . . .
Si3 Si 0.96981(9) 0.80992(7) -0.16586(6) 0.0295(3) Uani 1 1 d . . .
Si6 Si 0.74337(10) 0.86317(7) 0.07025(6) 0.0399(3) Uani 1 1 d . . .
O1 O 0.93661(18) 0.60109(15) 0.12604(11) 0.0222(6) Uani 1 1 d . . .
O12 O 0.68634(18) 0.60970(15) -0.14585(11) 0.0235(6) Uani 1 1 d . . .
O7 O 1.22096(18) 0.50542(14) -0.06583(11) 0.0181(6) Uani 1 1 d . . .
O5 O 0.97880(19) 0.68282(15) -0.06740(11) 0.0233(6) Uani 1 1 d . . .
O6 O 1.06730(19) 0.53528(14) -0.03149(11) 0.0189(6) Uani 1 1 d . . .
O9 O 0.79915(19) 0.58298(13) -0.05820(11) 0.0204(6) Uani 1 1 d . . .
O2 O 1.08763(19) 0.67976(15) 0.06256(12) 0.0221(6) Uani 1 1 d . . .
O11 O 0.7063(2) 0.80664(15) 0.00599(12) 0.0306(7) Uani 1 1 d . . .
O3 O 1.1968(2) 0.75983(15) 0.12624(12) 0.0292(7) Uani 1 1 d . . .
O10 O 0.82380(19) 0.70879(14) 0.03058(11) 0.0229(6) Uani 1 1 d . . .
O8 O 1.0682(2) 0.74544(15) -0.13807(12) 0.0278(7) Uani 1 1 d . . .
O4 O 0.9304(2) 0.63070(15) 0.22674(11) 0.0274(7) Uani 1 1 d . . .
C6 C 1.1427(3) 0.5601(2) -0.06414(17) 0.0224(10) Uani 1 1 d . . .
C5 C 1.1446(3) 0.6308(2) -0.09502(18) 0.0226(10) Uani 1 1 d . . .
H5A H 1.2062 0.6435 -0.1154 0.027 Uiso 1 1 calc R . .
C50 C 0.6434(3) 0.5487(3) -0.2653(2) 0.0415(12) Uani 1 1 d . . .
H50A H 0.6669 0.5972 -0.2842 0.062 Uiso 1 1 calc R . .
H50B H 0.5669 0.5530 -0.2592 0.062 Uiso 1 1 calc R . .
H50C H 0.6532 0.5046 -0.2936 0.062 Uiso 1 1 calc R . .
C71 C 0.7072(4) 0.8162(3) 0.1434(2) 0.0604(15) Uani 1 1 d . . .
H71A H 0.7538 0.7706 0.1537 0.091 Uiso 1 1 calc R . .
H71B H 0.6315 0.7993 0.1367 0.091 Uiso 1 1 calc R . .
H71C H 0.7171 0.8538 0.1787 0.091 Uiso 1 1 calc R . .
C12 C 1.0842(4) 0.6189(3) 0.3382(2) 0.0459(12) Uani 1 1 d . . .
H12A H 1.1452 0.6370 0.3169 0.069 Uiso 1 1 calc R . .
H12B H 1.0776 0.5619 0.3341 0.069 Uiso 1 1 calc R . .
H12C H 1.0965 0.6330 0.3834 0.069 Uiso 1 1 calc R . .
C31 C 0.9215(3) 0.8690(2) -0.1010(2) 0.0371(11) Uani 1 1 d . . .
H31A H 0.9828 0.8966 -0.0775 0.056 Uiso 1 1 calc R . .
H31B H 0.8884 0.8343 -0.0720 0.056 Uiso 1 1 calc R . .
H31C H 0.8679 0.9072 -0.1194 0.056 Uiso 1 1 calc R . .
C11 C 0.8396(4) 0.6342(3) 0.3400(2) 0.0617(16) Uani 1 1 d . . .
H11A H 0.8362 0.5769 0.3405 0.093 Uiso 1 1 calc R . .
H11B H 0.7732 0.6550 0.3163 0.093 Uiso 1 1 calc R . .
H11C H 0.8467 0.6541 0.3838 0.093 Uiso 1 1 calc R . .
C72 C 0.6587(5) 0.9519(3) 0.0482(3) 0.0726(18) Uani 1 1 d . . .
H72A H 0.6807 0.9753 0.0095 0.109 Uiso 1 1 calc R . .
H72B H 0.6688 0.9900 0.0830 0.109 Uiso 1 1 calc R . .
H72C H 0.5824 0.9367 0.0406 0.109 Uiso 1 1 calc R . .

loop_
_atom_site_aniso_label
_atom_site_aniso_U_11
_atom_site_aniso_U_22
_atom_site_aniso_U_33
_atom_site_aniso_U_23
_atom_site_aniso_U_13
_atom_site_aniso_U_12
Dy1 0.01487(9) 0.02156(10) 0.01959(9) 0.00029(11) -0.00059(6) 0.00004(11)
Si4 0.0177(6) 0.0258(7) 0.0274(7) 0.0002(5) 0.0057(5) 0.0004(5)
Si2 0.0228(6) 0.0336(7) 0.0301(7) 0.0003(6) 0.0030(5) -0.0080(6)
Si5 0.0224(6) 0.0286(7) 0.0252(6) -0.0018(6) -0.0021(5) 0.0002(5)
C9 0.020(2) 0.025(2) 0.030(2) 0.004(2) 0.0089(19) 0.0021(19)
C4 0.020(2) 0.025(2) 0.022(2) 0.001(2) -0.0052(18) -0.0022(19)
C40 0.020(2) 0.031(2) 0.047(3) 0.000(3) 0.0102(18) 0.003(2)
C3 0.016(2) 0.020(2) 0.034(3) 0.001(2) -0.0020(19) -0.0001(18)
C41 0.022(2) 0.031(2) 0.041(3) 0.001(2) 0.0052(19) -0.003(2)
C8 0.017(2) 0.025(2) 0.025(2) 0.000(2) -0.0039(17) 0.0074(19)
C1 0.021(2) 0.027(2) 0.028(3) 0.002(2) -0.0014(19) 0.0031(19)
C30 0.033(3) 0.054(3) 0.052(3) 0.030(3) 0.008(2) 0.007(2)
C42 0.034(3) 0.037(3) 0.030(2) -0.004(2) 0.012(2) -0.001(2)
C7 0.016(2) 0.037(3) 0.023(2) 0.004(2) 0.0037(18) -0.0057(19)
C32 0.040(3) 0.038(3) 0.034(3) 0.012(2) 0.001(2) -0.002(2)
C2 0.022(2) 0.027(2) 0.017(2) -0.0052(19) 0.0005(17) -0.0043(19)
C22 0.040(3) 0.051(3) 0.041(3) -0.004(2) 0.011(2) -0.020(2)
C51 0.026(2) 0.035(3) 0.039(3) -0.003(2) -0.001(2) -0.001(2)
C52 0.035(3) 0.035(3) 0.030(3) -0.003(2) 0.006(2) 0.003(2)
C10 0.039(3) 0.058(3) 0.037(3) -0.013(2) -0.006(2) 0.008(2)
C70 0.055(3) 0.062(4) 0.054(3) -0.017(3) -0.002(2) -0.012(3)
C20 0.036(3) 0.042(3) 0.054(3) 0.008(3) 0.004(2) -0.004(2)
C21 0.031(3) 0.044(3) 0.044(3) -0.001(2) 0.006(2) -0.005(2)
Si1 0.0286(7) 0.0427(8) 0.0225(7) -0.0068(6) 0.0007(5) -0.0071(6)
Si3 0.0242(6) 0.0301(7) 0.0342(7) 0.0120(6) 0.0030(5) 0.0037(6)
Si6 0.0428(8) 0.0314(7) 0.0451(8) -0.0104(6) 0.0038(6) 0.0016(6)
O1 0.0198(13) 0.0258(15) 0.0199(14) -0.0014(14) -0.0019(11) -0.0056(13)
O12 0.0180(12) 0.0323(15) 0.0183(13) -0.0010(14) -0.0050(10) 0.0003(14)
O7 0.0159(14) 0.0193(15) 0.0195(15) 0.0017(12) 0.0036(11) 0.0034(12)
O5 0.0196(14) 0.0292(16) 0.0213(15) 0.0033(13) 0.0027(12) 0.0024(13)
O6 0.0170(13) 0.0240(14) 0.0156(15) -0.0005(12) 0.0010(11) -0.0021(12)
O9 0.0206(14) 0.0209(16) 0.0190(14) -0.0001(12) -0.0004(11) -0.0003(12)
O2 0.0208(14) 0.0259(16) 0.0192(15) -0.0011(13) 0.0010(12) -0.0037(12)
O11 0.0318(16) 0.0231(16) 0.0357(17) -0.0029(14) -0.0008(13) 0.0113(14)
O3 0.0226(15) 0.0356(17) 0.0290(16) -0.0043(14) 0.0011(12) -0.0135(13)
O10 0.0203(14) 0.0242(15) 0.0234(15) -0.0022(13) -0.0011(12) 0.0046(12)
O8 0.0277(16) 0.0267(16) 0.0302(16) 0.0145(14) 0.0077(13) 0.0044(13)
O4 0.0258(15) 0.0389(18) 0.0182(15) -0.0041(13) 0.0047(12) -0.0129(13)
C6 0.018(2) 0.035(3) 0.014(2) -0.003(2) 0.0011(17) 0.006(2)
C5 0.017(2) 0.028(3) 0.023(2) 0.0032(19) 0.0066(17) -0.0025(18)
C50 0.041(3) 0.045(3) 0.037(3) -0.003(2) -0.004(2) 0.002(2)
C71 0.078(4) 0.055(4) 0.048(3) -0.019(3) 0.006(3) -0.010(3)
C12 0.055(3) 0.042(3) 0.037(3) -0.006(2) -0.011(2) 0.004(3)
C31 0.034(2) 0.034(3) 0.042(3) 0.006(2) 0.000(2) 0.005(2)
C11 0.061(3) 0.095(4) 0.031(3) -0.009(3) 0.011(2) -0.027(3)
C72 0.089(4) 0.038(3) 0.090(5) -0.024(3) 0.010(4) 0.013(3)

loop_
_atom_type_symbol
_atom_type_description
_atom_type_scat_dispersion_real
_atom_type_scat_dispersion_imag
_atom_type_scat_source
C C 0.0033 0.0016 'International Tables Vol C Tables 4.2.6.8 and 6.1.1.4'
H H 0.0000 0.0000 'International Tables Vol C Tables 4.2.6.8 and 6.1.1.4'
O O 0.0106 0.0060 'International Tables Vol C Tables 4.2.6.8 and 6.1.1.4'
Si Si 0.0817 0.0704 'International Tables Vol C Tables 4.2.6.8 and 6.1.1.4'
Dy Dy -0.1892 4.4098 'International Tables Vol C Tables 4.2.6.8 and 6.1.1.4'

loop_
_geom_angle_atom_site_label_1
_geom_angle_atom_site_label_2
_geom_angle_atom_site_label_3
_geom_angle
_geom_angle_site_symmetry_1
_geom_angle_site_symmetry_3
_geom_angle_publ_flag
O1 Dy1 O9 127.54(8) . . ?
O1 Dy1 O10 80.57(9) . . ?
O9 Dy1 O10 76.79(8) . . ?
O1 Dy1 O2 74.39(8) . . ?
O9 Dy1 O2 151.21(8) . . ?
O10 Dy1 O2 91.00(8) . . ?
O1 Dy1 O6 121.89(8) . . ?
O9 Dy1 O6 95.20(8) . . ?
O10 Dy1 O6 154.53(8) . . ?
O2 Dy1 O6 84.68(8) . . ?
O1 Dy1 O5 145.37(9) . . ?
O9 Dy1 O5 75.59(8) . . ?
O10 Dy1 O5 81.11(8) . . ?
O2 Dy1 O5 76.82(8) . . ?
O6 Dy1 O5 73.46(8) . . ?
O1 Dy1 O6 81.60(8) . 3_765 ?
O9 Dy1 O6 82.96(8) . 3_765 ?
O10 Dy1 O6 135.92(8) . 3_765 ?
O2 Dy1 O6 122.06(8) . 3_765 ?
O6 Dy1 O6 64.97(9) . 3_765 ?
O5 Dy1 O6 130.81(8) . 3_765 ?
O7 Si4 C40 102.49(15) . . ?
O7 Si4 C41 107.32(16) . . ?
C40 Si4 C41 111.96(18) . . ?
O7 Si4 C42 110.17(16) . . ?
C40 Si4 C42 110.95(19) . . ?
C41 Si4 C42 113.32(19) . . ?
O3 Si2 C20 109.41(17) . . ?
O3 Si2 C21 110.90(17) . . ?
C20 Si2 C21 112.2(2) . . ?
O3 Si2 C22 102.70(17) . . ?
C20 Si2 C22 110.6(2) . . ?
C21 Si2 C22 110.6(2) . . ?
O12 Si5 C51 108.63(16) . . ?
O12 Si5 C50 100.33(17) . . ?
C51 Si5 C50 112.9(2) . . ?
O12 Si5 C52 111.93(16) . . ?
C51 Si5 C52 111.50(19) . . ?
C50 Si5 C52 111.05(19) . . ?
O10 C9 O11 117.6(3) . . ?
O10 C9 C8 127.3(4) . . ?
O11 C9 C8 115.0(3) . . ?
O5 C4 O8 118.8(3) . . ?
O5 C4 C5 127.1(4) . . ?
O8 C4 C5 114.1(3) . . ?
Si4 C40 H40A 109.5 . . ?
Si4 C40 H40B 109.5 . . ?
H40A C40 H40B 109.5 . . ?
Si4 C40 H40C 109.5 . . ?
H40A C40 H40C 109.5 . . ?
H40B C40 H40C 109.5 . . ?
O2 C3 O3 118.7(3) . . ?
O2 C3 C2 127.5(3) . . ?
O3 C3 C2 113.9(3) . . ?
Si4 C41 H41A 109.5 . . ?
Si4 C41 H41B 109.5 . . ?
H41A C41 H41B 109.5 . . ?
Si4 C41 H41C 109.5 . . ?
H41A C41 H41C 109.5 . . ?
H41B C41 H41C 109.5 . . ?
C7 C8 C9 123.1(4) . . ?
C7 C8 H8A 118.5 . . ?
C9 C8 H8A 118.5 . . ?
O1 C1 O4 114.3(3) . . ?
O1 C1 C2 125.6(4) . . ?
O4 C1 C2 120.2(4) . . ?
Si3 C30 H30A 109.5 . . ?
Si3 C30 H30B 109.5 . . ?
H30A C30 H30B 109.5 . . ?
Si3 C30 H30C 109.5 . . ?
H30A C30 H30C 109.5 . . ?
H30B C30 H30C 109.5 . . ?
Si4 C42 H42A 109.5 . . ?
Si4 C42 H42B 109.5 . . ?
H42A C42 H42B 109.5 . . ?
Si4 C42 H42C 109.5 . . ?
H42A C42 H42C 109.5 . . ?
H42B C42 H42C 109.5 . . ?
O9 C7 O12 116.5(3) . . ?
O9 C7 C8 127.3(4) . . ?
O12 C7 C8 116.2(3) . . ?
Si3 C32 H32A 109.5 . . ?
Si3 C32 H32B 109.5 . . ?
H32A C32 H32B 109.5 . . ?
Si3 C32 H32C 109.5 . . ?
H32A C32 H32C 109.5 . . ?
H32B C32 H32C 109.5 . . ?
C1 C2 C3 122.1(4) . . ?
C1 C2 H2A 119.0 . . ?
C3 C2 H2A 119.0 . . ?
Si2 C22 H22A 109.5 . . ?
Si2 C22 H22B 109.5 . . ?
H22A C22 H22B 109.5 . . ?
Si2 C22 H22C 109.5 . . ?
H22A C22 H22C 109.5 . . ?
H22B C22 H22C 109.5 . . ?
Si5 C51 H51A 109.5 . . ?
Si5 C51 H51B 109.5 . . ?
H51A C51 H51B 109.5 . . ?
Si5 C51 H51C 109.5 . . ?
H51A C51 H51C 109.5 . . ?
H51B C51 H51C 109.5 . . ?
Si5 C52 H52A 109.5 . . ?
Si5 C52 H52B 109.5 . . ?
H52A C52 H52B 109.5 . . ?
Si5 C52 H52C 109.5 . . ?
H52A C52 H52C 109.5 . . ?
H52B C52 H52C 109.5 . . ?
Si1 C10 H10A 109.5 . . ?
Si1 C10 H10B 109.5 . . ?
H10A C10 H10B 109.5 . . ?
Si1 C10 H10C 109.5 . . ?
H10A C10 H10C 109.5 . . ?
H10B C10 H10C 109.5 . . ?
Si6 C70 H70A 109.5 . . ?
Si6 C70 H70B 109.5 . . ?
H70A C70 H70B 109.5 . . ?
Si6 C70 H70C 109.5 . . ?
H70A C70 H70C 109.5 . . ?
H70B C70 H70C 109.5 . . ?
Si2 C20 H20A 109.5 . . ?
Si2 C20 H20B 109.5 . . ?
H20A C20 H20B 109.5 . . ?
Si2 C20 H20C 109.5 . . ?
H20A C20 H20C 109.5 . . ?
H20B C20 H20C 109.5 . . ?
Si2 C21 H21A 109.5 . . ?
Si2 C21 H21B 109.5 . . ?
H21A C21 H21B 109.5 . . ?
Si2 C21 H21C 109.5 . . ?
H21A C21 H21C 109.5 . . ?
H21B C21 H21C 109.5 . . ?
O4 Si1 C10 110.85(17) . . ?
O4 Si1 C11 103.26(18) . . ?
C10 Si1 C11 108.9(2) . . ?
O4 Si1 C12 108.03(17) . . ?
C10 Si1 C12 113.9(2) . . ?
C11 Si1 C12 111.4(2) . . ?
O8 Si3 C30 101.45(16) . . ?
O8 Si3 C31 112.34(17) . . ?
C30 Si3 C31 111.4(2) . . ?
O8 Si3 C32 109.66(17) . . ?
C30 Si3 C32 110.4(2) . . ?
C31 Si3 C32 111.2(2) . . ?
O11 Si6 C71 110.90(18) . . ?
O11 Si6 C70 112.19(18) . . ?
C71 Si6 C70 110.5(2) . . ?
O11 Si6 C72 99.8(2) . . ?
C71 Si6 C72 111.9(3) . . ?
C70 Si6 C72 111.2(3) . . ?
C1 O1 Dy1 135.4(2) . . ?
C7 O12 Si5 124.8(2) . . ?
C6 O7 Si4 132.1(2) . . ?
C4 O5 Dy1 132.2(2) . . ?
C6 O6 Dy1 130.4(2) . . ?
C6 O6 Dy1 114.6(2) . 3_765 ?
Dy1 O6 Dy1 115.03(9) . 3_765 ?
C7 O9 Dy1 129.6(2) . . ?
C3 O2 Dy1 132.1(2) . . ?
C9 O11 Si6 127.6(2) . . ?
C3 O3 Si2 127.6(3) . . ?
C9 O10 Dy1 130.2(2) . . ?
C4 O8 Si3 127.0(2) . . ?
C1 O4 Si1 132.7(2) . . ?
O6 C6 O7 111.0(3) . . ?
O6 C6 C5 126.3(4) . . ?
O7 C6 C5 122.7(3) . . ?
C6 C5 C4 122.9(3) . . ?
C6 C5 H5A 118.5 . . ?
C4 C5 H5A 118.5 . . ?
Si5 C50 H50A 109.5 . . ?
Si5 C50 H50B 109.5 . . ?
H50A C50 H50B 109.5 . . ?
Si5 C50 H50C 109.5 . . ?
H50A C50 H50C 109.5 . . ?
H50B C50 H50C 109.5 . . ?
Si6 C71 H71A 109.5 . . ?
Si6 C71 H71B 109.5 . . ?
H71A C71 H71B 109.5 . . ?
Si6 C71 H71C 109.5 . . ?
H71A C71 H71C 109.5 . . ?
H71B C71 H71C 109.5 . . ?
Si1 C12 H12A 109.5 . . ?
Si1 C12 H12B 109.5 . . ?
H12A C12 H12B 109.5 . . ?
Si1 C12 H12C 109.5 . . ?
H12A C12 H12C 109.5 . . ?
H12B C12 H12C 109.5 . . ?
Si3 C31 H31A 109.5 . . ?
Si3 C31 H31B 109.5 . . ?
H31A C31 H31B 109.5 . . ?
Si3 C31 H31C 109.5 . . ?
H31A C31 H31C 109.5 . . ?
H31B C31 H31C 109.5 . . ?
Si1 C11 H11A 109.5 . . ?
Si1 C11 H11B 109.5 . . ?
H11A C11 H11B 109.5 . . ?
Si1 C11 H11C 109.5 . . ?
H11A C11 H11C 109.5 . . ?
H11B C11 H11C 109.5 . . ?
Si6 C72 H72A 109.5 . . ?
Si6 C72 H72B 109.5 . . ?
H72A C72 H72B 109.5 . . ?
Si6 C72 H72C 109.5 . . ?
H72A C72 H72C 109.5 . . ?
H72B C72 H72C 109.5 . . ?

loop_
_geom_bond_atom_site_label_1
_geom_bond_atom_site_label_2
_geom_bond_distance
_geom_bond_site_symmetry_2
_geom_bond_publ_flag
Dy1 O1 2.269(2) . ?
Dy1 O9 2.275(2) . ?
Dy1 O10 2.307(2) . ?
Dy1 O2 2.338(2) . ?
Dy1 O6 2.355(2) . ?
Dy1 O5 2.356(2) . ?
Dy1 O6 2.421(2) 3_765 ?
Si4 O7 1.707(3) . ?
Si4 C40 1.848(4) . ?
Si4 C41 1.856(4) . ?
Si4 C42 1.857(4) . ?
Si2 O3 1.690(3) . ?
Si2 C20 1.842(4) . ?
Si2 C21 1.851(4) . ?
Si2 C22 1.862(4) . ?
Si5 O12 1.688(3) . ?
Si5 C51 1.846(4) . ?
Si5 C50 1.859(4) . ?
Si5 C52 1.861(4) . ?
C9 O10 1.268(4) . ?
C9 O11 1.351(4) . ?
C9 C8 1.403(5) . ?
C4 O5 1.255(4) . ?
C4 O8 1.349(4) . ?
C4 C5 1.409(5) . ?
C40 H40A 0.9800 . ?
C40 H40B 0.9800 . ?
C40 H40C 0.9800 . ?
C3 O2 1.262(4) . ?
C3 O3 1.361(4) . ?
C3 C2 1.406(5) . ?
C41 H41A 0.9800 . ?
C41 H41B 0.9800 . ?
C41 H41C 0.9800 . ?
C8 C7 1.383(5) . ?
C8 H8A 0.9500 . ?
C1 O1 1.264(4) . ?
C1 O4 1.355(4) . ?
C1 C2 1.397(5) . ?
C30 Si3 1.850(4) . ?
C30 H30A 0.9800 . ?
C30 H30B 0.9800 . ?
C30 H30C 0.9800 . ?
C42 H42A 0.9800 . ?
C42 H42B 0.9800 . ?
C42 H42C 0.9800 . ?
C7 O9 1.275(4) . ?
C7 O12 1.353(4) . ?
C32 Si3 1.863(4) . ?
C32 H32A 0.9800 . ?
C32 H32B 0.9800 . ?
C32 H32C 0.9800 . ?
C2 H2A 0.9500 . ?
C22 H22A 0.9800 . ?
C22 H22B 0.9800 . ?
C22 H22C 0.9800 . ?
C51 H51A 0.9800 . ?
C51 H51B 0.9800 . ?
C51 H51C 0.9800 . ?
C52 H52A 0.9800 . ?
C52 H52B 0.9800 . ?
C52 H52C 0.9800 . ?
C10 Si1 1.850(5) . ?
C10 H10A 0.9800 . ?
C10 H10B 0.9800 . ?
C10 H10C 0.9800 . ?
C70 Si6 1.850(5) . ?
C70 H70A 0.9800 . ?
C70 H70B 0.9800 . ?
C70 H70C 0.9800 . ?
C20 H20A 0.9800 . ?
C20 H20B 0.9800 . ?
C20 H20C 0.9800 . ?
C21 H21A 0.9800 . ?
C21 H21B 0.9800 . ?
C21 H21C 0.9800 . ?
Si1 O4 1.678(3) . ?
Si1 C11 1.855(4) . ?
Si1 C12 1.856(4) . ?
Si3 O8 1.699(3) . ?
Si3 C31 1.860(4) . ?
Si6 O11 1.686(3) . ?
Si6 C71 1.847(5) . ?
Si6 C72 1.872(5) . ?
O7 C6 1.353(4) . ?
O6 C6 1.303(4) . ?
O6 Dy1 2.421(2) 3_765 ?
C6 C5 1.375(5) . ?
C5 H5A 0.9500 . ?
C50 H50A 0.9800 . ?
C50 H50B 0.9800 . ?
C50 H50C 0.9800 . ?
C71 H71A 0.9800 . ?
C71 H71B 0.9800 . ?
C71 H71C 0.9800 . ?
C12 H12A 0.9800 . ?
C12 H12B 0.9800 . ?
C12 H12C 0.9800 . ?
C31 H31A 0.9800 . ?
C31 H31B 0.9800 . ?
C31 H31C 0.9800 . ?
C11 H11A 0.9800 . ?
C11 H11B 0.9800 . ?
C11 H11C 0.9800 . ?
C72 H72A 0.9800 . ?
C72 H72B 0.9800 . ?
C72 H72C 0.9800 . ?

loop_
_geom_torsion_atom_site_label_1
_geom_torsion_atom_site_label_2
_geom_torsion_atom_site_label_3
_geom_torsion_atom_site_label_4
_geom_torsion
_geom_torsion_site_symmetry_1
_geom_torsion_site_symmetry_2
_geom_torsion_site_symmetry_3
_geom_torsion_site_symmetry_4
_geom_torsion_publ_flag
O10 C9 C8 C7 1.7(6) . . . . ?
O11 C9 C8 C7 -179.9(3) . . . . ?
C9 C8 C7 O9 5.8(6) . . . . ?
C9 C8 C7 O12 -174.4(3) . . . . ?
O1 C1 C2 C3 2.5(6) . . . . ?
O4 C1 C2 C3 -178.0(3) . . . . ?
O2 C3 C2 C1 0.9(6) . . . . ?
O3 C3 C2 C1 -179.3(3) . . . . ?
O4 C1 O1 Dy1 162.3(2) . . . . ?
C2 C1 O1 Dy1 -18.1(6) . . . . ?
O9 Dy1 O1 C1 -139.6(3) . . . . ?
O10 Dy1 O1 C1 -74.4(3) . . . . ?
O2 Dy1 O1 C1 19.3(3) . . . . ?
O6 Dy1 O1 C1 92.6(3) . . . . ?
O5 Dy1 O1 C1 -15.5(4) . . . . ?
O6 Dy1 O1 C1 146.1(3) 3_765 . . . ?
O9 C7 O12 Si5 -9.9(4) . . . . ?
C8 C7 O12 Si5 170.3(2) . . . . ?
C51 Si5 O12 C7 69.7(3) . . . . ?
C50 Si5 O12 C7 -171.7(3) . . . . ?
C52 Si5 O12 C7 -53.8(3) . . . . ?
C40 Si4 O7 C6 -165.4(3) . . . . ?
C41 Si4 O7 C6 76.6(3) . . . . ?
C42 Si4 O7 C6 -47.3(4) . . . . ?
O8 C4 O5 Dy1 -168.3(2) . . . . ?
C5 C4 O5 Dy1 12.1(6) . . . . ?
O1 Dy1 O5 C4 99.2(3) . . . . ?
O9 Dy1 O5 C4 -123.5(3) . . . . ?
O10 Dy1 O5 C4 157.9(3) . . . . ?
O2 Dy1 O5 C4 64.8(3) . . . . ?
O6 Dy1 O5 C4 -23.5(3) . . . . ?
O6 Dy1 O5 C4 -56.4(3) 3_765 . . . ?
O1 Dy1 O6 C6 -117.2(3) . . . . ?
O9 Dy1 O6 C6 101.8(3) . . . . ?
O10 Dy1 O6 C6 31.8(4) . . . . ?
O2 Dy1 O6 C6 -49.3(3) . . . . ?
O5 Dy1 O6 C6 28.5(3) . . . . ?
O6 Dy1 O6 C6 -178.5(3) 3_765 . . . ?
O1 Dy1 O6 Dy1 61.28(13) . . . 3_765 ?
O9 Dy1 O6 Dy1 -79.73(10) . . . 3_765 ?
O10 Dy1 O6 Dy1 -149.70(15) . . . 3_765 ?
O2 Dy1 O6 Dy1 129.19(11) . . . 3_765 ?
O5 Dy1 O6 Dy1 -153.01(12) . . . 3_765 ?
O6 Dy1 O6 Dy1 0.0 3_765 . . 3_765 ?
O12 C7 O9 Dy1 154.6(2) . . . . ?
C8 C7 O9 Dy1 -25.7(5) . . . . ?
O1 Dy1 O9 C7 92.4(3) . . . . ?
O10 Dy1 O9 C7 25.5(3) . . . . ?
O2 Dy1 O9 C7 -41.6(4) . . . . ?
O6 Dy1 O9 C7 -130.0(3) . . . . ?
O5 Dy1 O9 C7 -58.6(3) . . . . ?
O6 Dy1 O9 C7 166.1(3) 3_765 . . . ?
O3 C3 O2 Dy1 -169.7(2) . . . . ?
C2 C3 O2 Dy1 10.0(6) . . . . ?
O1 Dy1 O2 C3 -14.8(3) . . . . ?
O9 Dy1 O2 C3 128.8(3) . . . . ?
O10 Dy1 O2 C3 65.1(3) . . . . ?
O6 Dy1 O2 C3 -140.1(3) . . . . ?
O5 Dy1 O2 C3 145.7(3) . . . . ?
O6 Dy1 O2 C3 -84.1(3) 3_765 . . . ?
O10 C9 O11 Si6 -1.2(5) . . . . ?
C8 C9 O11 Si6 -179.7(3) . . . . ?
C71 Si6 O11 C9 -67.4(4) . . . . ?
C70 Si6 O11 C9 56.6(4) . . . . ?
C72 Si6 O11 C9 174.5(3) . . . . ?
O2 C3 O3 Si2 8.0(5) . . . . ?
C2 C3 O3 Si2 -171.8(3) . . . . ?
C20 Si2 O3 C3 56.7(3) . . . . ?
C21 Si2 O3 C3 -67.7(3) . . . . ?
C22 Si2 O3 C3 174.2(3) . . . . ?
O11 C9 O10 Dy1 -167.2(2) . . . . ?
C8 C9 O10 Dy1 11.1(6) . . . . ?
O1 Dy1 O10 C9 -151.1(3) . . . . ?
O9 Dy1 O10 C9 -18.7(3) . . . . ?
O2 Dy1 O10 C9 134.9(3) . . . . ?
O6 Dy1 O10 C9 55.2(4) . . . . ?
O5 Dy1 O10 C9 58.4(3) . . . . ?
O6 Dy1 O10 C9 -83.7(3) 3_765 . . . ?
O5 C4 O8 Si3 -14.3(5) . . . . ?
C5 C4 O8 Si3 165.4(3) . . . . ?
C30 Si3 O8 C4 -178.5(3) . . . . ?
C31 Si3 O8 C4 62.5(3) . . . . ?
C32 Si3 O8 C4 -61.8(3) . . . . ?
O1 C1 O4 Si1 176.4(2) . . . . ?
C2 C1 O4 Si1 -3.2(6) . . . . ?
C10 Si1 O4 C1 54.3(4) . . . . ?
C11 Si1 O4 C1 170.8(4) . . . . ?
C12 Si1 O4 C1 -71.2(4) . . . . ?
Dy1 O6 C6 O7 158.4(2) . . . . ?
Dy1 O6 C6 O7 -20.1(3) 3_765 . . . ?
Dy1 O6 C6 C5 -23.3(5) . . . . ?
Dy1 O6 C6 C5 158.2(3) 3_765 . . . ?
Si4 O7 C6 O6 169.1(2) . . . . ?
Si4 O7 C6 C5 -9.3(5) . . . . ?
O6 C6 C5 C4 -3.4(6) . . . . ?
O7 C6 C5 C4 174.8(3) . . . . ?
O5 C4 C5 C6 9.4(6) . . . . ?
O8 C4 C5 C6 -170.3(3) . . . . ?
